data_1538393
loop_
_publ_author_name
'Michel, C.'
'Moreau, J.M.'
'Achenbach, G.D.'
'Gerson, R.'
'James, W.J.'

_publ_section_title
;
 Atomic structures of two rhombohedral ferroelectric phases in the Pb (Zr
 Ti) O3 solid solution series
;
_journal_name_full 'Solid State Communications'
_journal_page_first 865
_journal_page_last 868
_journal_volume 7
_journal_year 1969
_chemical_formula_sum 'O3 Pb Ti0.42 Zr0.58'
_chemical_name_systematic 'Pb (Zr0.58 Ti0.42) O3'
_space_group_IT_number 160
_symmetry_space_group_name_Hall 'P 3* -2'
_symmetry_space_group_name_H-M 'R 3 m :R'
_cell_angle_alpha 89.65
_cell_angle_beta 89.65
_cell_angle_gamma 89.65
_cell_formula_units_Z 1
_cell_length_a 4.07
_cell_length_b 4.07
_cell_length_c 4.07
_cell_volume 67.415
_citation_journal_id_ASTM SSCOA4
_cod_data_source_file Michel_SSCOA4_1969_112.cif
_cod_data_source_block O3Pb1Ti0.42Zr0.58
_cod_original_cell_volume 67.41539
_cod_original_sg_symbol_Hall 'R 3 -2" (-y+z,x+z,-x+y+z)'
_cod_original_formula_sum 'O3 Pb1 Ti0.42 Zr0.58'
_cod_database_code 1538393

loop_
_symmetry_equiv_pos_as_xyz
x,y,z
z,x,y
y,z,x
y,x,z
z,y,x
x,z,y

loop_
_atom_site_label
_atom_site_type_symbol
_atom_site_fract_x
_atom_site_fract_y
_atom_site_fract_z
_atom_site_occupancy
_atom_site_U_iso_or_equiv
Pb1 Pb+2 0.552 0.552 0.552 1 0.0
Zr1 Zr+4 0.038 0.038 0.038 0.58 0.0
Ti1 Ti+4 0.038 0.038 0.038 0.42 0.0
O1 O-2 0.558 0 0 1 0.0
